data_7023772
loop_
_publ_author_name
'Imran, Muhammad'
'Neumann, Beate'
'Stammler, Hans-Georg'
'Monkowius, Uwe'
'Ertl, Martin'
'Mitzel, Norbert W.'

_publ_section_title
;
 The versatile behaviour of a novel Janus scorpionate ligand towards
 sodium, potassium and bismuth(iii) ions.
;
_journal_issue 44
_journal_name_full 'Dalton transactions (Cambridge, England : 2003)'
_journal_page_first 15785
_journal_page_last 15795
_journal_paper_doi 10.1039/c3dt52030g
_journal_volume 42
_journal_year 2013
_chemical_formula_moiety 'C12 H20 Bi Cl2 N12 S4, Cl'
_chemical_formula_sum 'C12 H20 Bi Cl3 N12 S4'
_chemical_formula_weight 775.97
_chemical_name_systematic
; 
 ? 
;
_space_group_IT_number 15
_symmetry_cell_setting monoclinic
_symmetry_space_group_name_Hall '-C 2yc'
_symmetry_space_group_name_H-M 'C 1 2/c 1'
_atom_sites_solution_hydrogens geom
_atom_sites_solution_primary direct
_atom_sites_solution_secondary difmap
_audit_creation_method SHELXL-97
_cell_angle_alpha 90.00
_cell_angle_beta 113.552(7)
_cell_angle_gamma 90.00
_cell_formula_units_Z 4
_cell_length_a 17.7736(12)
_cell_length_b 11.6737(12)
_cell_length_c 14.194(2)
_cell_measurement_reflns_used 133
_cell_measurement_temperature 100(2)
_cell_measurement_theta_max 21.539
_cell_measurement_theta_min 3.776
_cell_volume 2699.7(5)
_computing_cell_refinement 'Dirax/lsq (Duisenberg & Schreurs, 1989-2000)'
_computing_data_collection 'Collect, Bruker AXS, 2004'
_computing_data_reduction 'EVALCCD (Duisenberg,1998,Thesis.Utrecht University.'
_computing_molecular_graphics 'SHELXTL-PLUS (1990)'
_computing_publication_material 'SHELXL-97 (Sheldrick, 1997)'
_computing_structure_refinement 'SHELXL-97 (Sheldrick, 1997)'
_computing_structure_solution 'SHELXS-97 (Sheldrick, 1990)'
_diffrn_ambient_temperature 100(2)
_diffrn_measured_fraction_theta_full 0.996
_diffrn_measured_fraction_theta_max 0.996
_diffrn_measurement_device_type KappaCCD
_diffrn_measurement_method CCD
_diffrn_radiation_monochromator graphite
_diffrn_radiation_source 'fine-focus sealed tube'
_diffrn_radiation_type MoK\a
_diffrn_radiation_wavelength 0.71073
_diffrn_reflns_av_R_equivalents 0.0387
_diffrn_reflns_av_sigmaI/netI 0.0224
_diffrn_reflns_limit_h_max 24
_diffrn_reflns_limit_h_min -24
_diffrn_reflns_limit_k_max 16
_diffrn_reflns_limit_k_min -16
_diffrn_reflns_limit_l_max 19
_diffrn_reflns_limit_l_min -19
_diffrn_reflns_number 34793
_diffrn_reflns_theta_full 29.99
_diffrn_reflns_theta_max 29.99
_diffrn_reflns_theta_min 3.13
_exptl_absorpt_coefficient_mu 7.164
_exptl_absorpt_correction_T_max 0.6340
_exptl_absorpt_correction_T_min 0.2224
_exptl_absorpt_correction_type multi-scan
_exptl_absorpt_process_details 'SADABS - Bruker Nonius area detector scaling and absorption correction - V2.10'
_exptl_crystal_colour yellow
_exptl_crystal_density_diffrn 1.909
_exptl_crystal_density_method 'not measured'
_exptl_crystal_description plate
_exptl_crystal_F_000 1496
_exptl_crystal_size_max 0.30
_exptl_crystal_size_mid 0.16
_exptl_crystal_size_min 0.07
_refine_diff_density_max 0.602
_refine_diff_density_min -0.558
_refine_diff_density_rms 0.095
_refine_ls_extinction_method none
_refine_ls_goodness_of_fit_ref 1.080
_refine_ls_hydrogen_treatment mixed
_refine_ls_matrix_type full
_refine_ls_number_parameters 156
_refine_ls_number_reflns 3915
_refine_ls_number_restraints 0
_refine_ls_restrained_S_all 1.080
_refine_ls_R_factor_all 0.0215
_refine_ls_R_factor_gt 0.0164
_refine_ls_shift/su_max 0.001
_refine_ls_shift/su_mean 0.000
_refine_ls_structure_factor_coef Fsqd
_refine_ls_weighting_details 'calc w=1/[\s^2^(Fo^2^)+(0.0078P)^2^+3.7750P] where P=(Fo^2^+2Fc^2^)/3'
_refine_ls_weighting_scheme calc
_refine_ls_wR_factor_gt 0.0314
_refine_ls_wR_factor_ref 0.0327
_reflns_number_gt 3554
_reflns_number_total 3915
_reflns_threshold_expression >2sigma(I)
_cod_data_source_file c3dt52030g.txt
_cod_data_source_block compound7
_cod_depositor_comments
;
The following automatic conversions were performed:

'_symmetry_cell_setting' value 'Monoclinic' changed to 'monoclinic'
according to /home/saulius/struct/CIF-dictionaries/cif_core.dic
dictionary named 'cif_core.dic' version 2.4.2 from 2011-04-26.

Automatic conversion script
Id: cif_fix_values 1891 2012-01-12 08:04:46Z andrius 
;
_cod_original_cell_volume 2699.6(5)
_cod_original_sg_symbol_H-M 'C 2/c'
_cod_database_code 7023772

loop_
_symmetry_equiv_pos_as_xyz
'x, y, z'
'-x, y, -z+1/2'
'x+1/2, y+1/2, z'
'-x+1/2, y+1/2, -z+1/2'
'-x, -y, -z'
'x, -y, z-1/2'
'-x+1/2, -y+1/2, -z'
'x+1/2, -y+1/2, z-1/2'

loop_
_atom_site_label
_atom_site_type_symbol
_atom_site_fract_x
_atom_site_fract_y
_atom_site_fract_z
_atom_site_U_iso_or_equiv
_atom_site_adp_type
_atom_site_occupancy
_atom_site_symmetry_multiplicity
_atom_site_calc_flag
_atom_site_refinement_flags
Bi1 Bi 0.5000 0.256813(7) 0.2500 0.00951(3) Uani 1 2 d S
Cl1 Cl 0.33709(3) 0.26072(4) 0.15852(4) 0.02182(10) Uani 1 1 d .
Cl2 Cl 0.5000 -0.24695(5) 0.2500 0.01979(12) Uani 1 2 d S
S1 S 0.53099(3) 0.08188(4) 0.12918(4) 0.01516(9) Uani 1 1 d .
S2 S 0.48425(3) 0.42680(4) 0.10408(4) 0.01794(10) Uani 1 1 d .
N1 N 0.39882(10) -0.05684(14) 0.09423(13) 0.0175(3) Uani 1 1 d .
H1 H 0.4218(15) -0.106(2) 0.142(2) 0.030(7) Uiso 1 1 d .
N2 N 0.31749(10) -0.07176(15) 0.03098(14) 0.0216(4) Uani 1 1 d .
N3 N 0.36997(9) 0.08124(13) -0.01297(12) 0.0147(3) Uani 1 1 d .
N4 N 0.61173(11) 0.57036(14) 0.20676(13) 0.0188(3) Uani 1 1 d .
H4 H 0.5841(17) 0.618(2) 0.227(2) 0.040(8) Uiso 1 1 d .
N5 N 0.69279(11) 0.59179(14) 0.22740(14) 0.0222(4) Uani 1 1 d .
N6 N 0.64780(10) 0.43533(13) 0.13212(13) 0.0179(3) Uani 1 1 d .
C1 C 0.43193(11) 0.03436(15) 0.06934(15) 0.0144(4) Uani 1 1 d .
C2 C 0.30203(12) 0.01457(17) -0.03271(16) 0.0196(4) Uani 1 1 d .
H2A H 0.2499 0.0292 -0.0862 0.023 Uiso 1 1 calc R
C3 C 0.37609(12) 0.18185(16) -0.07124(16) 0.0198(4) Uani 1 1 d .
H3A H 0.3899 0.2493 -0.0264 0.030 Uiso 1 1 calc R
H3B H 0.3234 0.1944 -0.1293 0.030 Uiso 1 1 calc R
H3C H 0.4190 0.1691 -0.0969 0.030 Uiso 1 1 calc R
C4 C 0.58268(12) 0.47718(15) 0.14889(15) 0.0157(4) Uani 1 1 d .
C5 C 0.71241(13) 0.50780(17) 0.18104(17) 0.0225(4) Uani 1 1 d .
H5 H 0.7655 0.4979 0.1811 0.027 Uiso 1 1 calc R
C6 C 0.64855(15) 0.33083(18) 0.07464(19) 0.0281(5) Uani 1 1 d .
H6A H 0.6508 0.2635 0.1169 0.042 Uiso 1 1 calc R
H6B H 0.6968 0.3315 0.0575 0.042 Uiso 1 1 calc R
H6C H 0.5986 0.3278 0.0112 0.042 Uiso 1 1 calc R

loop_
_atom_site_aniso_label
_atom_site_aniso_U_11
_atom_site_aniso_U_22
_atom_site_aniso_U_33
_atom_site_aniso_U_23
_atom_site_aniso_U_13
_atom_site_aniso_U_12
Bi1 0.01006(4) 0.00932(4) 0.01029(4) 0.000 0.00525(3) 0.000
Cl1 0.01184(18) 0.0282(2) 0.0237(2) -0.00059(19) 0.00536(17) 0.00195(18)
Cl2 0.0264(3) 0.0107(3) 0.0237(3) 0.000 0.0114(3) 0.000
S1 0.0143(2) 0.0146(2) 0.0176(2) -0.00378(16) 0.00754(17) 0.00016(16)
S2 0.0205(2) 0.0163(2) 0.0171(2) 0.00500(17) 0.00763(19) -0.00074(17)
N1 0.0177(8) 0.0172(8) 0.0178(9) 0.0012(6) 0.0074(7) -0.0017(6)
N2 0.0193(8) 0.0227(9) 0.0229(9) -0.0014(7) 0.0086(7) -0.0053(7)
N3 0.0165(7) 0.0138(7) 0.0156(8) -0.0011(6) 0.0083(6) 0.0007(6)
N4 0.0220(8) 0.0160(8) 0.0205(9) 0.0005(6) 0.0108(7) -0.0014(7)
N5 0.0219(9) 0.0229(8) 0.0231(9) -0.0001(7) 0.0103(7) -0.0051(7)
N6 0.0236(8) 0.0148(7) 0.0205(9) 0.0009(6) 0.0143(7) -0.0012(6)
C1 0.0179(9) 0.0135(8) 0.0139(9) -0.0025(7) 0.0087(7) 0.0006(7)
C2 0.0181(9) 0.0219(9) 0.0193(10) -0.0040(8) 0.0080(8) -0.0023(7)
C3 0.0215(10) 0.0172(9) 0.0204(10) 0.0045(7) 0.0080(8) 0.0013(7)
C4 0.0224(10) 0.0133(8) 0.0143(9) 0.0043(7) 0.0105(8) -0.0004(7)
C5 0.0237(10) 0.0227(10) 0.0239(11) 0.0021(8) 0.0125(9) -0.0036(8)
C6 0.0364(13) 0.0201(10) 0.0387(14) -0.0065(9) 0.0265(11) -0.0039(9)

loop_
_atom_type_symbol
_atom_type_description
_atom_type_scat_dispersion_real
_atom_type_scat_dispersion_imag
_atom_type_scat_source
C C 0.0033 0.0016 'International Tables Vol C Tables 4.2.6.8 and 6.1.1.4'
H H 0.0000 0.0000 'International Tables Vol C Tables 4.2.6.8 and 6.1.1.4'
Bi Bi -4.1077 10.2566 'International Tables Vol C Tables 4.2.6.8 and 6.1.1.4'
Cl Cl 0.1484 0.1585 'International Tables Vol C Tables 4.2.6.8 and 6.1.1.4'
N N 0.0061 0.0033 'International Tables Vol C Tables 4.2.6.8 and 6.1.1.4'
S S 0.1246 0.1234 'International Tables Vol C Tables 4.2.6.8 and 6.1.1.4'

loop_
_geom_angle_atom_site_label_1
_geom_angle_atom_site_label_2
_geom_angle_atom_site_label_3
_geom_angle
_geom_angle_site_symmetry_1
_geom_angle_site_symmetry_3
Cl1 Bi1 Cl1 178.03(2) 2_655 .
Cl1 Bi1 S2 96.693(16) 2_655 .
Cl1 Bi1 S2 81.901(16) . .
Cl1 Bi1 S2 81.902(16) 2_655 2_655
Cl1 Bi1 S2 96.691(16) . 2_655
S2 Bi1 S2 89.76(2) . 2_655
Cl1 Bi1 S1 98.780(15) 2_655 2_655
Cl1 Bi1 S1 82.640(16) . 2_655
S2 Bi1 S1 164.522(14) . 2_655
S2 Bi1 S1 92.798(18) 2_655 2_655
Cl1 Bi1 S1 82.640(15) 2_655 .
Cl1 Bi1 S1 98.780(15) . .
S2 Bi1 S1 92.798(18) . .
S2 Bi1 S1 164.523(14) 2_655 .
S1 Bi1 S1 88.80(2) 2_655 .
C1 S1 Bi1 97.04(6) . .
C4 S2 Bi1 100.59(6) . .
C1 N1 N2 112.90(16) . .
C1 N1 H1 128.6(17) . .
N2 N1 H1 118.5(17) . .
C2 N2 N1 103.27(16) . .
C1 N3 C2 107.01(16) . .
C1 N3 C3 126.18(16) . .
C2 N3 C3 126.78(16) . .
C4 N4 N5 113.21(17) . .
C4 N4 H4 126.8(18) . .
N5 N4 H4 119.8(18) . .
C5 N5 N4 102.98(16) . .
C4 N6 C5 106.77(16) . .
C4 N6 C6 126.24(17) . .
C5 N6 C6 126.97(18) . .
N1 C1 N3 104.95(16) . .
N1 C1 S1 127.11(15) . .
N3 C1 S1 127.94(14) . .
N2 C2 N3 111.86(18) . .
N2 C2 H2A 124.1 . .
N3 C2 H2A 124.1 . .
N3 C3 H3A 109.5 . .
N3 C3 H3B 109.5 . .
H3A C3 H3B 109.5 . .
N3 C3 H3C 109.5 . .
H3A C3 H3C 109.5 . .
H3B C3 H3C 109.5 . .
N4 C4 N6 104.64(17) . .
N4 C4 S2 126.54(16) . .
N6 C4 S2 128.79(15) . .
N5 C5 N6 112.39(19) . .
N5 C5 H5 123.8 . .
N6 C5 H5 123.8 . .
N6 C6 H6A 109.5 . .
N6 C6 H6B 109.5 . .
H6A C6 H6B 109.5 . .
N6 C6 H6C 109.5 . .
H6A C6 H6C 109.5 . .
H6B C6 H6C 109.5 . .

loop_
_geom_bond_atom_site_label_1
_geom_bond_atom_site_label_2
_geom_bond_distance
_geom_bond_site_symmetry_2
Bi1 Cl1 2.6584(5) 2_655
Bi1 Cl1 2.6584(5) .
Bi1 S2 2.8004(5) .
Bi1 S2 2.8004(5) 2_655
Bi1 S1 2.8582(5) 2_655
Bi1 S1 2.8582(5) .
S1 C1 1.7130(19) .
S2 C4 1.709(2) .
N1 C1 1.331(2) .
N1 N2 1.374(2) .
N1 H1 0.86(3) .
N2 C2 1.308(3) .
N3 C1 1.360(2) .
N3 C2 1.368(2) .
N3 C3 1.465(2) .
N4 C4 1.336(2) .
N4 N5 1.374(2) .
N4 H4 0.86(3) .
N5 C5 1.304(3) .
N6 C4 1.362(2) .
N6 C5 1.371(3) .
N6 C6 1.471(3) .
C2 H2A 0.9500 .
C3 H3A 0.9800 .
C3 H3B 0.9800 .
C3 H3C 0.9800 .
C5 H5 0.9500 .
C6 H6A 0.9800 .
C6 H6B 0.9800 .
C6 H6C 0.9800 .
